data_7051604
loop_
_publ_author_name
'Klap\"otke, Thomas M.'
'Sabat\'e, Carles Mir\'o'
'Stierstorfer, J\"org'

_publ_section_title
;
 Neutral 5-nitrotetrazoles: easy initiation with low pollution
;
_journal_issue 1
_journal_name_full 'New Journal of Chemistry'
_journal_page_first 136
_journal_paper_doi 10.1039/b812529e
_journal_volume 33
_journal_year 2009
_chemical_formula_moiety 'C H N5 O2'
_chemical_formula_sum 'C H N5 O2'
_chemical_formula_weight 115.07
_chemical_name_common 2H-5-Nitrotetrazole
_chemical_name_systematic 2H-5-Nitrotetrazole
_space_group_IT_number 4
_symmetry_cell_setting monoclinic
_symmetry_Int_Tables_number 4
_symmetry_space_group_name_Hall 'P 2yb'
_symmetry_space_group_name_H-M 'P 1 21 1'
_atom_sites_solution_hydrogens geom
_atom_sites_solution_primary direct
_atom_sites_solution_secondary difmap
_audit_creation_date
;
'Tue May 20 23:44:47 2008'
;
_audit_creation_method SHELXL-97
_audit_update_record 21.05.2008
_cell_angle_alpha 90.00
_cell_angle_beta 106.989(9)
_cell_angle_gamma 90.00
_cell_formula_units_Z 4
_cell_length_a 5.3358(4)
_cell_length_b 9.4799(7)
_cell_length_c 8.3190(8)
_cell_measurement_reflns_used 1448
_cell_measurement_temperature 123(2)
_cell_measurement_theta_max 32.5212
_cell_measurement_theta_min 3.9821
_cell_volume 402.44(6)
_computing_cell_refinement
;
CrysAlis RED, Oxford Diffraction Ltd.,
Version 1.171.27p5 beta (release 01-04-2005 CrysAlis171 .NET)
(compiled Apr 1 2005,17:53:34)
;
_computing_data_collection
;
CrysAlis CCD, Oxford Diffraction Ltd.,
Version 1.171.27p5 beta (release 01-04-2005 CrysAlis171 .NET)
(compiled Apr 1 2005,17:53:34)
;
_computing_data_reduction
;
CrysAlis RED, Oxford Diffraction Ltd.,
Version 1.171.27p5 beta (release 01-04-2005 CrysAlis171 .NET)
(compiled Apr 1 2005,17:53:34)
;
_computing_molecular_graphics
;
'ORTEP (M. N. Burnett, C. K. Johnson, ORTEP-III: Oak Ridge Thermal Ellipsoid
;
_computing_publication_material 'PLATON (A. L. Spek, Acta Crystallogr, Sect. A, 1990, 46, C34, 1995 version).'
_computing_structure_refinement 'SHELXL-97 (Sheldrick, 1997)'
_computing_structure_solution SIR-92
_diffrn_ambient_temperature 200
_diffrn_detector_area_resol_mean 15.9809
_diffrn_measured_fraction_theta_full 0.942
_diffrn_measured_fraction_theta_max 0.942
_diffrn_measurement_device 'CCD camera on \k-goniostat'
_diffrn_measurement_device_type KappaCCD
_diffrn_measurement_method omega-scan
_diffrn_orient_matrix_UB_11 0.0428137642
_diffrn_orient_matrix_UB_12 -0.0477492994
_diffrn_orient_matrix_UB_13 -0.0519070588
_diffrn_orient_matrix_UB_21 -0.0184217052
_diffrn_orient_matrix_UB_22 -0.0569374826
_diffrn_orient_matrix_UB_23 0.0506391120
_diffrn_orient_matrix_UB_31 -0.1308358654
_diffrn_orient_matrix_UB_32 -0.0077866495
_diffrn_orient_matrix_UB_33 -0.0519044255
_diffrn_radiation_collimation 0.5
_diffrn_radiation_monochromator graphite
_diffrn_radiation_source 'fine-focus sealed tube'
_diffrn_radiation_type 'Mo K\a'
_diffrn_radiation_wavelength 0.71073
_diffrn_reflns_av_R_equivalents 0.0594
_diffrn_reflns_av_sigmaI/netI 0.1134
_diffrn_reflns_limit_h_max 7
_diffrn_reflns_limit_h_min -7
_diffrn_reflns_limit_k_max 14
_diffrn_reflns_limit_k_min -14
_diffrn_reflns_limit_l_max 12
_diffrn_reflns_limit_l_min -12
_diffrn_reflns_number 5975
_diffrn_reflns_theta_full 32.55
_diffrn_reflns_theta_max 32.55
_diffrn_reflns_theta_min 3.99
_diffrn_source_current 40
_diffrn_source_type 'Spellman generator'
_diffrn_source_voltage 50
_exptl_absorpt_coefficient_mu 0.174
_exptl_absorpt_correction_T_max 0.99000
_exptl_absorpt_correction_T_min 0.98444
_exptl_absorpt_correction_type multi-scan
_exptl_absorpt_process_details
;SCALE3 ABSPACK - An Oxford Diffraction program (1.0.4,gui:1.0.3)
(C) 2005 Oxford Diffraction Ltd.
;
_exptl_crystal_colour colorless
_exptl_crystal_density_diffrn 1.899
_exptl_crystal_density_method 'not measured'
_exptl_crystal_description plates
_exptl_crystal_F_000 232
_exptl_crystal_size_max 0.06
_exptl_crystal_size_mid 0.06
_exptl_crystal_size_min 0.03
_refine_diff_density_max 0.213
_refine_diff_density_min -0.229
_refine_diff_density_rms 0.057
_refine_ls_abs_structure_details 'Flack H D (1983), Acta Cryst. A39, 876-881'
_refine_ls_abs_structure_Flack -10(10)
_refine_ls_extinction_method none
_refine_ls_goodness_of_fit_ref 0.835
_refine_ls_hydrogen_treatment refall
_refine_ls_matrix_type full
_refine_ls_number_parameters 153
_refine_ls_number_reflns 1452
_refine_ls_number_restraints 1
_refine_ls_restrained_S_all 0.834
_refine_ls_R_factor_all 0.0821
_refine_ls_R_factor_gt 0.0274
_refine_ls_shift/su_max 0.001
_refine_ls_shift/su_mean 0.000
_refine_ls_structure_factor_coef Fsqd
_refine_ls_weighting_scheme calc
_refine_ls_wR_factor_gt 0.0402
_refine_ls_wR_factor_ref 0.0497
_reflns_number_gt 742
_reflns_number_total 1452
_reflns_threshold_expression >2sigma(I)
_cod_data_source_file b812529e.txt
_cod_data_source_block dx215
_cod_database_code 7051604

loop_
_symmetry_equiv_pos_as_xyz
'x, y, z'
'-x, y+1/2, -z'

loop_
_atom_site_label
_atom_site_type_symbol
_atom_site_fract_x
_atom_site_fract_y
_atom_site_fract_z
_atom_site_U_iso_or_equiv
_atom_site_adp_type
_atom_site_occupancy
_atom_site_symmetry_multiplicity
_atom_site_calc_flag
_atom_site_refinement_flags
_atom_site_disorder_assembly
_atom_site_disorder_group
N2 N 0.9981(4) 1.2722(2) 0.6903(3) 0.0246(5) Uani 1 1 d . . .
N3 N 0.8583(4) 1.2646(2) 0.7977(2) 0.0243(5) Uani 1 1 d . . .
N4 N 0.6690(3) 1.1741(2) 0.7313(2) 0.0216(5) Uani 1 1 d . . .
N9 N 0.4190(4) 0.76342(19) 0.9394(2) 0.0189(4) Uani 1 1 d . . .
N1 N 0.9150(3) 1.1926(2) 0.5549(2) 0.0225(5) Uani 1 1 d . . .
N6 N 0.1792(4) 0.95775(19) 0.8586(2) 0.0197(5) Uani 1 1 d . . .
N7 N 0.4216(4) 0.9855(2) 0.9515(2) 0.0207(5) Uani 1 1 d . . .
N8 N 0.5699(4) 0.8732(2) 1.0017(2) 0.0206(5) Uani 1 1 d . . .
H7 H 0.495(4) 1.078(3) 0.991(3) 0.039(8) Uiso 1 1 d . . .
H8 H 1.123(5) 1.330(3) 0.708(3) 0.051(10) Uiso 1 1 d . . .
O1 O 0.3661(3) 0.98294(19) 0.5186(2) 0.0285(4) Uani 1 1 d . . .
O2 O 0.6204(3) 0.9917(2) 0.3565(2) 0.0299(4) Uani 1 1 d . . .
N5 N 0.5528(4) 1.02831(19) 0.4791(3) 0.0217(5) Uani 1 1 d . . .
C1 C 0.7131(4) 1.1341(2) 0.5879(3) 0.0180(5) Uani 1 1 d . . .
N10 N -0.0376(4) 0.7321(2) 0.7803(2) 0.0212(5) Uani 1 1 d . . .
O3 O -0.0194(3) 0.60726(16) 0.8179(2) 0.0299(4) Uani 1 1 d . . .
O4 O -0.2317(3) 0.78953(18) 0.68594(19) 0.0262(4) Uani 1 1 d . . .
C2 C 0.1879(5) 0.8186(2) 0.8556(3) 0.0162(5) Uani 1 1 d . . .

loop_
_atom_site_aniso_label
_atom_site_aniso_U_11
_atom_site_aniso_U_22
_atom_site_aniso_U_33
_atom_site_aniso_U_23
_atom_site_aniso_U_13
_atom_site_aniso_U_12
N2 0.0246(12) 0.0247(12) 0.0231(12) 0.0027(11) 0.0049(10) -0.0039(11)
N3 0.0251(11) 0.0266(12) 0.0215(11) -0.0006(10) 0.0071(9) -0.0061(10)
N4 0.0232(11) 0.0211(10) 0.0212(11) -0.0056(10) 0.0077(9) -0.0048(10)
N9 0.0235(11) 0.0164(11) 0.0166(10) -0.0003(10) 0.0053(8) 0.0003(10)
N1 0.0209(10) 0.0242(12) 0.0213(11) 0.0024(10) 0.0045(9) 0.0020(10)
N6 0.0198(12) 0.0186(13) 0.0195(11) 0.0012(10) 0.0037(9) -0.0015(10)
N7 0.0230(12) 0.0140(11) 0.0225(11) 0.0009(11) 0.0026(9) 0.0003(10)
N8 0.0227(10) 0.0150(10) 0.0237(11) 0.0024(11) 0.0061(9) 0.0014(11)
O1 0.0252(9) 0.0266(9) 0.0320(11) -0.0011(10) 0.0057(8) -0.0073(9)
O2 0.0338(10) 0.0321(10) 0.0239(10) -0.0068(9) 0.0086(8) 0.0065(8)
N5 0.0226(12) 0.0192(11) 0.0219(12) -0.0008(10) 0.0043(10) 0.0052(9)
C1 0.0180(11) 0.0175(13) 0.0180(12) 0.0000(10) 0.0046(10) 0.0014(10)
N10 0.0230(12) 0.0215(13) 0.0198(11) -0.0013(9) 0.0073(9) -0.0016(9)
O3 0.0375(11) 0.0170(11) 0.0313(11) 0.0018(8) 0.0039(8) -0.0056(8)
O4 0.0193(9) 0.0292(10) 0.0276(10) -0.0007(9) 0.0026(8) 0.0008(9)
C2 0.0171(13) 0.0162(12) 0.0154(12) 0.0001(10) 0.0047(10) -0.0014(10)

loop_
_atom_type_symbol
_atom_type_description
_atom_type_scat_dispersion_real
_atom_type_scat_dispersion_imag
_atom_type_scat_source
C C 0.0033 0.0000 'International Tables Vol C Tables 4.2.6.8 and 6.1.1.4'
H H 0.0000 0.0000 'International Tables Vol C Tables 4.2.6.8 and 6.1.1.4'
N N 0.0061 0.0000 'International Tables Vol C Tables 4.2.6.8 and 6.1.1.4'
O O 0.0106 0.0000 'International Tables Vol C Tables 4.2.6.8 and 6.1.1.4'

loop_
_exptl_crystal_face_index_h
_exptl_crystal_face_index_k
_exptl_crystal_face_index_l
_exptl_crystal_face_perp_dist
? ? ? ?

loop_
_geom_angle_atom_site_label_1
_geom_angle_atom_site_label_2
_geom_angle_atom_site_label_3
_geom_angle
_geom_angle_site_symmetry_1
_geom_angle_site_symmetry_3
_geom_angle_publ_flag
N1 N2 N3 115.4(2) . . ?
N1 N2 H8 124.7(19) . . ?
N3 N2 H8 119.7(19) . . ?
N4 N3 N2 105.51(18) . . ?
N3 N4 C1 104.22(17) . . ?
N8 N9 C2 105.05(18) . . ?
C1 N1 N2 98.93(19) . . ?
C2 N6 N7 100.1(2) . . ?
N8 N7 N6 114.69(19) . . ?
N8 N7 H7 118.3(14) . . ?
N6 N7 H7 126.9(14) . . ?
N7 N8 N9 105.67(15) . . ?
O1 N5 O2 126.0(2) . . ?
O1 N5 C1 117.17(18) . . ?
O2 N5 C1 116.83(19) . . ?
N1 C1 N4 115.9(2) . . ?
N1 C1 N5 122.2(2) . . ?
N4 C1 N5 121.9(2) . . ?
O3 N10 O4 125.6(2) . . ?
O3 N10 C2 116.5(2) . . ?
O4 N10 C2 117.83(19) . . ?
N6 C2 N9 114.5(2) . . ?
N6 C2 N10 123.2(2) . . ?
N9 C2 N10 122.1(2) . . ?

loop_
_geom_bond_atom_site_label_1
_geom_bond_atom_site_label_2
_geom_bond_distance
_geom_bond_site_symmetry_2
_geom_bond_publ_flag
N2 N1 1.320(3) . ?
N2 N3 1.322(2) . ?
N2 H8 0.85(3) . ?
N3 N4 1.317(2) . ?
N4 C1 1.337(3) . ?
N9 N8 1.325(3) . ?
N9 C2 1.333(3) . ?
N1 C1 1.310(3) . ?
N6 C2 1.320(3) . ?
N6 N7 1.325(3) . ?
N7 N8 1.319(2) . ?
N7 H7 0.98(3) . ?
O1 N5 1.215(2) . ?
O2 N5 1.227(2) . ?
N5 C1 1.450(3) . ?
N10 O3 1.221(2) . ?
N10 O4 1.229(2) . ?
N10 C2 1.440(3) . ?

loop_
_geom_contact_atom_site_label_1
_geom_contact_atom_site_label_2
_geom_contact_distance
_geom_contact_site_symmetry_1
_geom_contact_site_symmetry_2
_geom_contact_publ_flag
? ? ? ? ? ?

loop_
_geom_hbond_atom_site_label_D
_geom_hbond_atom_site_label_H
_geom_hbond_atom_site_label_A
_geom_hbond_distance_DH
_geom_hbond_distance_HA
_geom_hbond_distance_DA
_geom_hbond_angle_DHA
_geom_hbond_site_symmetry_A
N7 H7 N9 0.98(3) 1.86(3) 2.835(3) 171(2) 2_657
N2 H8 O2 0.85(3) 2.22(3) 3.015(3) 157(2) 2_756
N2 H8 N8 0.85(3) 2.53(3) 3.056(3) 122(2) 2_757

loop_
_geom_torsion_atom_site_label_1
_geom_torsion_atom_site_label_2
_geom_torsion_atom_site_label_3
_geom_torsion_atom_site_label_4
_geom_torsion
_geom_torsion_site_symmetry_1
_geom_torsion_site_symmetry_2
_geom_torsion_site_symmetry_3
_geom_torsion_site_symmetry_4
_geom_torsion_publ_flag
N1 N2 N3 N4 0.1(3) . . . . ?
N2 N3 N4 C1 0.3(2) . . . . ?
N3 N2 N1 C1 -0.5(3) . . . . ?
C2 N6 N7 N8 0.3(3) . . . . ?
N6 N7 N8 N9 -0.1(2) . . . . ?
C2 N9 N8 N7 -0.1(2) . . . . ?
N2 N1 C1 N4 0.7(3) . . . . ?
N2 N1 C1 N5 -176.99(19) . . . . ?
N3 N4 C1 N1 -0.7(3) . . . . ?
N3 N4 C1 N5 177.04(19) . . . . ?
O1 N5 C1 N1 -178.3(2) . . . . ?
O2 N5 C1 N1 2.5(3) . . . . ?
O1 N5 C1 N4 4.2(3) . . . . ?
O2 N5 C1 N4 -175.0(2) . . . . ?
N7 N6 C2 N9 -0.4(3) . . . . ?
N7 N6 C2 N10 174.81(19) . . . . ?
N8 N9 C2 N6 0.3(3) . . . . ?
N8 N9 C2 N10 -174.9(2) . . . . ?
O3 N10 C2 N6 -164.0(2) . . . . ?
O4 N10 C2 N6 15.1(3) . . . . ?
O3 N10 C2 N9 10.8(3) . . . . ?
O4 N10 C2 N9 -170.0(2) . . . . ?
